data_7115034
loop_
_publ_author_name
'Mrotzek, Antje'
'Iordanidis, Lykourgos'
'Kanatzidis, Mercouri G.'

_publ_section_title
;
 Cs1--xSn1--xBi9+xSe15 and Cs1.5--3xBi9.5+xSe15: members of the homologous
 superseries Am[M1+lSe2+l]2m[M1+2l+nSe3+3l+n] (A = alkali metal, M = Sn
 and Bi) allowing structural evolution in three different dimensions
;
_journal_issue 17
_journal_name_full 'Chemical Communications'
_journal_page_first 1648
_journal_paper_doi 10.1039/b103870m
_journal_year 2001
_chemical_formula_sum 'Bi9.32 Cs0.68 Se15 Sn0.68'
_chemical_formula_weight 3303.18
_chemical_name_systematic
; 
? 
;
_space_group_IT_number 12
_symmetry_space_group_name_Hall '-C 2y'
_symmetry_space_group_name_H-M 'C 1 2/m 1'
_atom_sites_solution_hydrogens geom
_atom_sites_solution_primary direct
_atom_sites_solution_secondary difmap
_audit_creation_method SHELXL-97
_cell_angle_alpha 90.00
_cell_angle_beta 103.346(5)
_cell_angle_gamma 90.00
_cell_formula_units_Z 2
_cell_length_a 27.287(8)
_cell_length_b 4.1162(12)
_cell_length_c 14.004(4)
_cell_measurement_temperature 293(2)
_cell_volume 1530.4(8)
_computing_structure_refinement 'SHELXL-97 (Sheldrick, 1997)'
_computing_structure_solution 'SHELXS-97 (Sheldrick, 1990)'
_diffrn_ambient_temperature 293(2)
_diffrn_measured_fraction_theta_full 0.923
_diffrn_measured_fraction_theta_max 0.923
_diffrn_radiation_monochromator graphite
_diffrn_radiation_source 'fine-focus sealed tube'
_diffrn_radiation_type MoK\a
_diffrn_radiation_wavelength 0.71073
_diffrn_reflns_av_R_equivalents 0.0372
_diffrn_reflns_av_sigmaI/netI 0.0426
_diffrn_reflns_limit_h_max 35
_diffrn_reflns_limit_h_min -34
_diffrn_reflns_limit_k_max 5
_diffrn_reflns_limit_k_min -5
_diffrn_reflns_limit_l_max 10
_diffrn_reflns_limit_l_min -18
_diffrn_reflns_number 4760
_diffrn_reflns_theta_full 28.41
_diffrn_reflns_theta_max 28.41
_diffrn_reflns_theta_min 1.49
_exptl_absorpt_coefficient_mu 72.544
_exptl_crystal_density_diffrn 7.168
_exptl_crystal_density_method 'not measured'
_exptl_crystal_F_000 2710
_refine_diff_density_max 3.843
_refine_diff_density_min -3.512
_refine_diff_density_rms 0.594
_refine_ls_extinction_method none
_refine_ls_goodness_of_fit_ref 1.098
_refine_ls_hydrogen_treatment mixed
_refine_ls_matrix_type full
_refine_ls_number_parameters 84
_refine_ls_number_reflns 2020
_refine_ls_number_restraints 3
_refine_ls_restrained_S_all 1.098
_refine_ls_R_factor_all 0.0551
_refine_ls_R_factor_gt 0.0400
_refine_ls_shift/su_max 0.009
_refine_ls_shift/su_mean 0.002
_refine_ls_structure_factor_coef Fsqd
_refine_ls_weighting_details 'calc w=1/[\s^2^(Fo^2^)+(0.0452P)^2^+0.0000P] where P=(Fo^2^+2Fc^2^)/3'
_refine_ls_weighting_scheme calc
_refine_ls_wR_factor_gt 0.0903
_refine_ls_wR_factor_ref 0.0942
_reflns_number_gt 1531
_reflns_number_total 2020
_reflns_threshold_expression >2sigma(I)
_cod_data_source_file b103870m.txt
_cod_data_source_block Cs1-xSn1-xBi9+xSe15
_cod_depositor_comments
;
The following automatic conversions were performed:
'_atom_site_symetry_multiplicity' tag replaced with
'_atom_site_symmetry_multiplicity'.

Automatic conversion script
Id: cif_correct_tags 1440 2010-10-19 06:21:57Z saulius 
;
_cod_original_cell_volume 1530.5(8)
_cod_database_code 7115034

loop_
_symmetry_equiv_pos_as_xyz
'x, y, z'
'-x, y, -z'
'x+1/2, y+1/2, z'
'-x+1/2, y+1/2, -z'
'-x, -y, -z'
'x, -y, z'
'-x+1/2, -y+1/2, -z'
'x+1/2, -y+1/2, z'

loop_
_atom_site_label
_atom_site_type_symbol
_atom_site_fract_x
_atom_site_fract_y
_atom_site_fract_z
_atom_site_U_iso_or_equiv
_atom_site_adp_type
_atom_site_occupancy
_atom_site_symmetry_multiplicity
_atom_site_calc_flag
_atom_site_refinement_flags
Bi1 Bi 0.30436(3) 0.0000 0.95985(5) 0.02146(18) Uani 1 2 d S
Bi2 Bi 0.42546(3) -0.5000 0.88777(5) 0.02116(18) Uani 1 2 d S
Bi3 Bi 0.44963(3) -1.0000 1.17250(5) 0.02105(18) Uani 1 2 d S
Bi4 Bi 0.31317(3) 0.0000 0.56751(5) 0.02189(19) Uani 1 2 d S
Bi5 Bi 0.33397(4) -1.5000 1.31953(7) 0.0319(3) Uani 0.6595(8) 2 d SP
Sn5 Sn 0.33397(4) -1.5000 1.31953(7) 0.0319(3) Uani 0.3399(8) 2 d SP
Se6 Se 0.36091(7) 0.0000 0.79594(13) 0.0211(4) Uani 1 2 d S
Se7 Se 0.37636(7) -0.5000 1.06187(14) 0.0213(4) Uani 1 2 d S
Se8 Se 0.26424(7) 0.0000 1.13038(13) 0.0197(4) Uani 1 2 d S
Se9 Se 0.48367(7) -0.5000 0.73964(14) 0.0210(4) Uani 1 2 d S
Se10 Se 0.5000 -1.0000 1.0000 0.0180(5) Uani 1 4 d S
Se11 Se 0.25871(7) 0.0000 0.37748(13) 0.0187(4) Uani 1 2 d S
Se12 Se 0.40567(7) -1.0000 1.33311(15) 0.0246(4) Uani 1 2 d S
Se13 Se 0.37413(7) -0.5000 0.51782(14) 0.0205(4) Uani 1 2 d S
Cs1 Cs 0.5000 -0.5000 0.5000 0.135(4) Uani 0.681(11) 4 d SP

loop_
_atom_site_aniso_label
_atom_site_aniso_U_11
_atom_site_aniso_U_22
_atom_site_aniso_U_33
_atom_site_aniso_U_23
_atom_site_aniso_U_13
_atom_site_aniso_U_12
Bi1 0.0144(3) 0.0197(4) 0.0302(4) 0.000 0.0050(3) 0.000
Bi2 0.0151(3) 0.0197(4) 0.0282(4) 0.000 0.0042(3) 0.000
Bi3 0.0161(3) 0.0211(4) 0.0262(4) 0.000 0.0055(3) 0.000
Bi4 0.0183(4) 0.0239(4) 0.0229(4) 0.000 0.0035(3) 0.000
Bi5 0.0288(5) 0.0288(5) 0.0383(6) 0.000 0.0079(4) 0.000
Sn5 0.0288(5) 0.0288(5) 0.0383(6) 0.000 0.0079(4) 0.000
Se6 0.0178(9) 0.0229(10) 0.0211(10) 0.000 0.0013(7) 0.000
Se7 0.0147(9) 0.0180(9) 0.0291(10) 0.000 0.0012(7) 0.000
Se8 0.0161(9) 0.0215(9) 0.0202(9) 0.000 0.0016(7) 0.000
Se9 0.0167(9) 0.0218(9) 0.0237(10) 0.000 0.0031(7) 0.000
Se10 0.0149(12) 0.0198(12) 0.0196(13) 0.000 0.0044(10) 0.000
Se11 0.0153(8) 0.0203(9) 0.0211(9) 0.000 0.0055(7) 0.000
Se12 0.0212(10) 0.0234(10) 0.0342(11) 0.000 0.0168(8) 0.000
Se13 0.0145(9) 0.0214(9) 0.0259(10) 0.000 0.0054(7) 0.000
Cs1 0.0169(19) 0.359(11) 0.029(2) 0.000 0.0060(14) 0.000

loop_
_atom_type_symbol
_atom_type_description
_atom_type_scat_dispersion_real
_atom_type_scat_dispersion_imag
_atom_type_scat_source
Se Se -0.0929 2.2259 'International Tables Vol C Tables 4.2.6.8 and 6.1.1.4'
Sn Sn -0.6537 1.4246 'International Tables Vol C Tables 4.2.6.8 and 6.1.1.4'
Cs Cs -0.3680 2.1192 'International Tables Vol C Tables 4.2.6.8 and 6.1.1.4'
Bi Bi -4.1077 10.2566 'International Tables Vol C Tables 4.2.6.8 and 6.1.1.4'

loop_
_geom_angle_atom_site_label_1
_geom_angle_atom_site_label_2
_geom_angle_atom_site_label_3
_geom_angle
_geom_angle_site_symmetry_1
_geom_angle_site_symmetry_3
Se8 Bi1 Se8 91.79(5) . 7_547
Se8 Bi1 Se8 91.79(5) . 7_557
Se8 Bi1 Se8 91.58(6) 7_547 7_557
Se8 Bi1 Se7 86.35(5) . .
Se8 Bi1 Se7 90.38(4) 7_547 .
Se8 Bi1 Se7 177.34(5) 7_557 .
Se8 Bi1 Se7 86.35(5) . 1_565
Se8 Bi1 Se7 177.34(5) 7_547 1_565
Se8 Bi1 Se7 90.38(4) 7_557 1_565
Se7 Bi1 Se7 87.61(5) . 1_565
Se8 Bi1 Se6 172.45(5) . .
Se8 Bi1 Se6 93.47(5) 7_547 .
Se8 Bi1 Se6 93.47(5) 7_557 .
Se7 Bi1 Se6 88.20(5) . .
Se7 Bi1 Se6 88.20(5) 1_565 .
Se6 Bi2 Se6 93.79(6) . 1_545
Se6 Bi2 Se9 93.53(5) . .
Se6 Bi2 Se9 93.53(5) 1_545 .
Se6 Bi2 Se7 91.21(5) . .
Se6 Bi2 Se7 91.21(5) 1_545 .
Se9 Bi2 Se7 173.05(5) . .
Se6 Bi2 Se10 175.16(3) . .
Se6 Bi2 Se10 90.83(3) 1_545 .
Se9 Bi2 Se10 87.61(3) . .
Se7 Bi2 Se10 87.24(3) . .
Se6 Bi2 Se10 90.83(3) . 1_565
Se6 Bi2 Se10 175.16(3) 1_545 1_565
Se9 Bi2 Se10 87.61(4) . 1_565
Se7 Bi2 Se10 87.24(3) . 1_565
Se10 Bi2 Se10 84.51(3) . 1_565
Se12 Bi3 Se9 90.15(5) . 5_647
Se12 Bi3 Se9 90.15(5) . 5_637
Se9 Bi3 Se9 93.16(6) 5_647 5_637
Se12 Bi3 Se7 93.24(6) . 1_545
Se9 Bi3 Se7 174.93(5) 5_647 1_545
Se9 Bi3 Se7 90.61(4) 5_637 1_545
Se12 Bi3 Se7 93.24(6) . .
Se9 Bi3 Se7 90.61(4) 5_647 .
Se9 Bi3 Se7 174.93(5) 5_637 .
Se7 Bi3 Se7 85.44(5) 1_545 .
Se12 Bi3 Se10 178.73(5) . .
Se9 Bi3 Se10 88.98(5) 5_647 .
Se9 Bi3 Se10 88.98(5) 5_637 .
Se7 Bi3 Se10 87.70(5) 1_545 .
Se7 Bi3 Se10 87.70(5) . .
Se11 Bi4 Se13 88.79(5) . 1_565
Se11 Bi4 Se13 88.79(5) . .
Se13 Bi4 Se13 93.22(6) 1_565 .
Se11 Bi4 Se11 90.52(5) . 7_546
Se13 Bi4 Se11 175.57(4) 1_565 7_546
Se13 Bi4 Se11 91.15(4) . 7_546
Se11 Bi4 Se11 90.52(5) . 7_556
Se13 Bi4 Se11 91.15(4) 1_565 7_556
Se13 Bi4 Se11 175.57(4) . 7_556
Se11 Bi4 Se11 84.48(6) 7_546 7_556
Se11 Bi4 Se6 171.67(6) . .
Se13 Bi4 Se6 96.91(5) 1_565 .
Se13 Bi4 Se6 96.91(5) . .
Se11 Bi4 Se6 83.32(5) 7_546 .
Se11 Bi4 Se6 83.32(5) 7_556 .
Se13 Bi5 Se12 79.77(5) 1_546 .
Se13 Bi5 Se12 79.77(5) 1_546 1_545
Se12 Bi5 Se12 93.93(7) . 1_545
Se13 Bi5 Se11 82.57(5) 1_546 1_536
Se12 Bi5 Se11 161.14(7) . 1_536
Se12 Bi5 Se11 89.38(5) 1_545 1_536
Se13 Bi5 Se11 82.57(5) 1_546 1_546
Se12 Bi5 Se11 89.38(5) . 1_546
Se12 Bi5 Se11 161.14(7) 1_545 1_546
Se11 Bi5 Se11 81.80(6) 1_536 1_546
Se13 Bi5 Cs1 48.52(4) 1_546 1_546
Se12 Bi5 Cs1 52.32(4) . 1_546
Se12 Bi5 Cs1 52.32(4) 1_545 1_546
Se11 Bi5 Cs1 118.18(4) 1_536 1_546
Se11 Bi5 Cs1 118.18(4) 1_546 1_546
Bi2 Se6 Bi2 93.79(6) . 1_565
Bi2 Se6 Bi1 91.61(5) . .
Bi2 Se6 Bi1 91.61(5) 1_565 .
Bi2 Se6 Bi4 121.97(5) . .
Bi2 Se6 Bi4 121.97(5) 1_565 .
Bi1 Se6 Bi4 126.86(7) . .
Bi1 Se7 Bi1 87.61(5) . 1_545
Bi1 Se7 Bi3 178.08(7) . .
Bi1 Se7 Bi3 93.46(2) 1_545 .
Bi1 Se7 Bi3 93.46(2) . 1_565
Bi1 Se7 Bi3 178.08(7) 1_545 1_565
Bi3 Se7 Bi3 85.43(5) . 1_565
Bi1 Se7 Bi2 88.81(5) . .
Bi1 Se7 Bi2 88.81(5) 1_545 .
Bi3 Se7 Bi2 92.81(5) . .
Bi3 Se7 Bi2 92.81(5) 1_565 .
Bi1 Se8 Bi1 88.21(5) . 7_547
Bi1 Se8 Bi1 88.21(5) . 7_557
Bi1 Se8 Bi1 91.58(6) 7_547 7_557
Bi3 Se9 Bi3 93.17(6) 5_647 5_637
Bi3 Se9 Bi2 95.32(5) 5_647 .
Bi3 Se9 Bi2 95.32(5) 5_637 .
Bi3 Se9 Cs1 101.89(5) 5_647 .
Bi3 Se9 Cs1 101.89(5) 5_637 .
Bi2 Se9 Cs1 154.81(6) . .
Bi3 Se10 Bi3 179.999(1) 5_637 .
Bi3 Se10 Bi2 87.75(2) 5_637 1_545
Bi3 Se10 Bi2 92.25(2) . 1_545
Bi3 Se10 Bi2 87.75(2) 5_637 .
Bi3 Se10 Bi2 92.25(2) . .
Bi2 Se10 Bi2 84.51(3) 1_545 .
Bi3 Se10 Bi2 92.25(2) 5_637 5_647
Bi3 Se10 Bi2 87.75(2) . 5_647
Bi2 Se10 Bi2 179.998(1) 1_545 5_647
Bi2 Se10 Bi2 95.49(3) . 5_647
Bi3 Se10 Bi2 92.25(2) 5_637 5_637
Bi3 Se10 Bi2 87.75(2) . 5_637
Bi2 Se10 Bi2 95.49(3) 1_545 5_637
Bi2 Se10 Bi2 180.0 . 5_637
Bi2 Se10 Bi2 84.51(3) 5_647 5_637
Bi4 Se11 Bi4 89.48(5) . 7_546
Bi4 Se11 Bi4 89.48(5) . 7_556
Bi4 Se11 Bi4 84.48(6) 7_546 7_556
Bi4 Se11 Bi5 90.61(5) . 1_574
Bi4 Se11 Bi5 178.66(5) 7_546 1_574
Bi4 Se11 Bi5 96.86(3) 7_556 1_574
Bi4 Se11 Bi5 90.61(5) . 1_564
Bi4 Se11 Bi5 96.86(3) 7_546 1_564
Bi4 Se11 Bi5 178.66(5) 7_556 1_564
Bi5 Se11 Bi5 81.80(6) 1_574 1_564
Bi3 Se12 Sn5 111.58(6) . 1_565
Bi3 Se12 Bi5 111.58(6) . 1_565
Sn5 Se12 Bi5 0.00(5) 1_565 1_565
Bi3 Se12 Bi5 111.59(6) . .
Sn5 Se12 Bi5 93.93(7) 1_565 .
Bi5 Se12 Bi5 93.93(7) 1_565 .
Bi3 Se12 Cs1 98.31(5) . 1_556
Sn5 Se12 Cs1 90.42(4) 1_565 1_556
Bi5 Se12 Cs1 90.42(4) 1_565 1_556
Bi5 Se12 Cs1 145.57(7) . 1_556
Bi3 Se12 Cs1 98.31(5) . 1_546
Sn5 Se12 Cs1 145.57(7) 1_565 1_546
Bi5 Se12 Cs1 145.57(7) 1_565 1_546
Bi5 Se12 Cs1 90.42(3) . 1_546
Cs1 Se12 Cs1 68.00(4) 1_556 1_546
Sn5 Se13 Bi5 0.00(4) 1_564 1_564
Sn5 Se13 Bi4 97.40(5) 1_564 1_545
Bi5 Se13 Bi4 97.40(5) 1_564 1_545
Sn5 Se13 Bi4 97.40(5) 1_564 .
Bi5 Se13 Bi4 97.40(5) 1_564 .
Bi4 Se13 Bi4 93.22(6) 1_545 .
Sn5 Se13 Cs1 95.58(6) 1_564 .
Bi5 Se13 Cs1 95.58(6) 1_564 .
Bi4 Se13 Cs1 131.23(3) 1_545 .
Bi4 Se13 Cs1 131.23(3) . .
Se9 Cs1 Se9 180.0 5_646 .
Se9 Cs1 Se13 114.47(4) 5_646 .
Se9 Cs1 Se13 65.53(4) . .
Se9 Cs1 Se13 65.53(4) 5_646 5_646
Se9 Cs1 Se13 114.47(4) . 5_646
Se13 Cs1 Se13 180.0 . 5_646
Se9 Cs1 Se12 67.34(4) 5_646 1_554
Se9 Cs1 Se12 112.66(4) . 1_554
Se13 Cs1 Se12 59.43(4) . 1_554
Se13 Cs1 Se12 120.57(4) 5_646 1_554
Se9 Cs1 Se12 67.34(4) 5_646 1_564
Se9 Cs1 Se12 112.66(4) . 1_564
Se13 Cs1 Se12 59.43(4) . 1_564
Se13 Cs1 Se12 120.57(4) 5_646 1_564
Se12 Cs1 Se12 68.00(4) 1_554 1_564
Se9 Cs1 Se12 112.66(4) 5_646 5_647
Se9 Cs1 Se12 67.34(4) . 5_647
Se13 Cs1 Se12 120.57(4) . 5_647
Se13 Cs1 Se12 59.43(4) 5_646 5_647
Se12 Cs1 Se12 180.0 1_554 5_647
Se12 Cs1 Se12 112.00(4) 1_564 5_647
Se9 Cs1 Se12 112.66(4) 5_646 5_637
Se9 Cs1 Se12 67.34(4) . 5_637
Se13 Cs1 Se12 120.57(4) . 5_637
Se13 Cs1 Se12 59.43(4) 5_646 5_637
Se12 Cs1 Se12 112.00(4) 1_554 5_637
Se12 Cs1 Se12 180.0 1_564 5_637
Se12 Cs1 Se12 68.00(4) 5_647 5_637
Se9 Cs1 Cs1 90.000(1) 5_646 1_565
Se9 Cs1 Cs1 90.0 . 1_565
Se13 Cs1 Cs1 90.0 . 1_565
Se13 Cs1 Cs1 90.0 5_646 1_565
Se12 Cs1 Cs1 124.00(2) 1_554 1_565
Se12 Cs1 Cs1 56.00(2) 1_564 1_565
Se12 Cs1 Cs1 56.00(2) 5_647 1_565
Se12 Cs1 Cs1 124.00(2) 5_637 1_565
Se9 Cs1 Cs1 90.0 5_646 1_545
Se9 Cs1 Cs1 90.0 . 1_545
Se13 Cs1 Cs1 90.0 . 1_545
Se13 Cs1 Cs1 90.0 5_646 1_545
Se12 Cs1 Cs1 56.00(2) 1_554 1_545
Se12 Cs1 Cs1 124.00(2) 1_564 1_545
Se12 Cs1 Cs1 124.00(2) 5_647 1_545
Se12 Cs1 Cs1 56.00(2) 5_637 1_545
Cs1 Cs1 Cs1 179.999(1) 1_565 1_545
Se9 Cs1 Bi5 78.57(3) 5_646 1_564
Se9 Cs1 Bi5 101.43(4) . 1_564
Se13 Cs1 Bi5 35.90(4) . 1_564
Se13 Cs1 Bi5 144.10(4) 5_646 1_564
Se12 Cs1 Bi5 37.26(2) 1_554 1_564
Se12 Cs1 Bi5 37.26(2) 1_564 1_564
Se12 Cs1 Bi5 142.74(2) 5_647 1_564
Se12 Cs1 Bi5 142.74(2) 5_637 1_564
Cs1 Cs1 Bi5 90.0 1_565 1_564
Cs1 Cs1 Bi5 90.001(1) 1_545 1_564
Se9 Cs1 Bi5 101.43(4) 5_646 5_637
Se9 Cs1 Bi5 78.57(4) . 5_637
Se13 Cs1 Bi5 144.10(4) . 5_637
Se13 Cs1 Bi5 35.90(4) 5_646 5_637
Se12 Cs1 Bi5 142.74(2) 1_554 5_637
Se12 Cs1 Bi5 142.74(2) 1_564 5_637
Se12 Cs1 Bi5 37.26(2) 5_647 5_637
Se12 Cs1 Bi5 37.26(2) 5_637 5_637
Cs1 Cs1 Bi5 90.0 1_565 5_637
Cs1 Cs1 Bi5 90.0 1_545 5_637
Bi5 Cs1 Bi5 180.0 1_564 5_637

loop_
_geom_bond_atom_site_label_1
_geom_bond_atom_site_label_2
_geom_bond_distance
_geom_bond_site_symmetry_2
Bi1 Se8 2.847(2) .
Bi1 Se8 2.8714(14) 7_547
Bi1 Se8 2.8714(14) 7_557
Bi1 Se7 2.9733(14) .
Bi1 Se7 2.9734(14) 1_565
Bi1 Se6 3.047(2) .
Bi2 Se6 2.8189(13) .
Bi2 Se6 2.8190(13) 1_545
Bi2 Se9 2.889(2) .
Bi2 Se7 3.041(2) .
Bi2 Se10 3.0606(7) .
Bi2 Se10 3.0606(7) 1_565
Bi3 Se12 2.783(2) .
Bi3 Se9 2.8335(14) 5_647
Bi3 Se9 2.8335(14) 5_637
Bi3 Se7 3.0338(14) 1_545
Bi3 Se7 3.0338(14) .
Bi3 Se10 3.0425(11) .
Bi4 Se11 2.732(2) .
Bi4 Se13 2.8322(15) 1_565
Bi4 Se13 2.8322(15) .
Bi4 Se11 3.0617(16) 7_546
Bi4 Se11 3.0617(16) 7_556
Bi4 Se6 3.163(2) .
Bi5 Se13 2.740(2) 1_546
Bi5 Se12 2.8157(16) .
Bi5 Se12 2.8157(16) 1_545
Bi5 Se11 3.1433(17) 1_536
Bi5 Se11 3.1433(17) 1_546
Bi5 Cs1 4.6505(15) 1_546
Se6 Bi2 2.8190(13) 1_565
Se7 Bi1 2.9733(14) 1_545
Se7 Bi3 3.0339(14) 1_565
Se8 Bi1 2.8714(14) 7_547
Se8 Bi1 2.8714(14) 7_557
Se9 Bi3 2.8334(14) 5_647
Se9 Bi3 2.8334(14) 5_637
Se9 Cs1 3.486(2) .
Se10 Bi3 3.0425(11) 5_637
Se10 Bi2 3.0606(7) 1_545
Se10 Bi2 3.0606(7) 5_647
Se10 Bi2 3.0606(7) 5_637
Se11 Bi4 3.0617(16) 7_546
Se11 Bi4 3.0617(16) 7_556
Se11 Bi5 3.1434(17) 1_574
Se11 Bi5 3.1434(17) 1_564
Se12 Sn5 2.8157(16) 1_565
Se12 Bi5 2.8157(16) 1_565
Se12 Cs1 3.6805(18) 1_556
Se12 Cs1 3.6805(18) 1_546
Se13 Sn5 2.740(2) 1_564
Se13 Bi5 2.740(2) 1_564
Se13 Bi4 2.8322(15) 1_545
Se13 Cs1 3.501(2) .
Cs1 Se9 3.486(2) 5_646
Cs1 Se13 3.501(2) 5_646
Cs1 Se12 3.6805(18) 1_554
Cs1 Se12 3.6805(18) 1_564
Cs1 Se12 3.6806(18) 5_647
Cs1 Se12 3.6806(18) 5_637
Cs1 Cs1 4.1162(12) 1_565
Cs1 Cs1 4.1162(12) 1_545
Cs1 Bi5 4.6504(15) 1_564
Cs1 Bi5 4.6505(15) 5_637
